data_7124137
loop_
_publ_author_name
'Lama, Prem'
'Hazra, Arpan'
'Barbour, Len'

_publ_section_title
;
 Accordion and layer-sliding motion to produce anomalous thermal expansion
 behaviour in 2D-coordination polymers
;
_journal_name_full 'Chemical Communications'
_journal_paper_doi 10.1039/C9CC06634A
_journal_year 2019
_chemical_formula_sum 'C32 H29 N3 O9 Zn2'
_chemical_formula_weight 730.32
_space_group_crystal_system monoclinic
_space_group_IT_number 11
_space_group_name_Hall '-P 2yb'
_space_group_name_H-M_alt 'P 1 21/m 1'
_symmetry_space_group_name_Hall '-P 2yb'
_symmetry_space_group_name_H-M 'P 1 21/m 1'
_atom_sites_solution_hydrogens geom
_audit_creation_method SHELXL-2016/6
_audit_update_record
;
2019-08-14 deposited with the CCDC.    2019-09-09 downloaded from the CCDC.
;
_cell_angle_alpha 90
_cell_angle_beta 109.159(1)
_cell_angle_gamma 90
_cell_formula_units_Z 2
_cell_length_a 8.3268(3)
_cell_length_b 21.5993(12)
_cell_length_c 9.4395(9)
_cell_measurement_reflns_used 9967
_cell_measurement_temperature 140(2)
_cell_measurement_theta_max 26.06
_cell_measurement_theta_min 2.59
_cell_volume 1603.69(19)
_computing_cell_refinement 'Bruker SAINT'
_computing_data_collection 'Bruker APEX3'
_computing_data_reduction 'Bruker SAINT'
_computing_molecular_graphics 'Bruker SHELXTL'
_computing_publication_material 'Bruker SHELXTL'
_computing_structure_refinement 'SHELXL-2016/6 (Sheldrick, 2016)'
_computing_structure_solution 'SHELXL-2016/6 (Sheldrick, 2016)'
_diffrn_ambient_temperature 140(2)
_diffrn_measured_fraction_theta_full 0.993
_diffrn_measured_fraction_theta_max 0.993
_diffrn_measurement_device_type 'Bruker D8 venture PHOTON II CPAD'
_diffrn_measurement_method '\f \ch and \w scans'
_diffrn_radiation_type MoK\a
_diffrn_radiation_wavelength 0.71073
_diffrn_reflns_av_R_equivalents 0.0405
_diffrn_reflns_av_unetI/netI 0.0139
_diffrn_reflns_Laue_measured_fraction_full 0.993
_diffrn_reflns_Laue_measured_fraction_max 0.993
_diffrn_reflns_limit_h_max 9
_diffrn_reflns_limit_h_min -9
_diffrn_reflns_limit_k_max 25
_diffrn_reflns_limit_k_min -25
_diffrn_reflns_limit_l_max 11
_diffrn_reflns_limit_l_min -11
_diffrn_reflns_number 58775
_diffrn_reflns_point_group_measured_fraction_full 0.993
_diffrn_reflns_point_group_measured_fraction_max 0.993
_diffrn_reflns_theta_full 25.000
_diffrn_reflns_theta_max 25.000
_diffrn_reflns_theta_min 2.589
_exptl_absorpt_coefficient_mu 1.554
_exptl_absorpt_correction_T_max 0.921
_exptl_absorpt_correction_T_min 0.513
_exptl_absorpt_correction_type multi-scan
_exptl_absorpt_process_details SADABS
_exptl_crystal_colour colorless
_exptl_crystal_density_diffrn 1.512
_exptl_crystal_description plate-like
_exptl_crystal_F_000 748
_exptl_crystal_size_max 0.496
_exptl_crystal_size_mid 0.378
_exptl_crystal_size_min 0.054
_refine_diff_density_max 0.931
_refine_diff_density_min -0.864
_refine_diff_density_rms 0.090
_refine_ls_extinction_method none
_refine_ls_goodness_of_fit_ref 1.188
_refine_ls_hydrogen_treatment constr
_refine_ls_matrix_type full
_refine_ls_number_parameters 194
_refine_ls_number_reflns 2881
_refine_ls_number_restraints 0
_refine_ls_restrained_S_all 1.188
_refine_ls_R_factor_all 0.0545
_refine_ls_R_factor_gt 0.0490
_refine_ls_shift/su_max 0.000
_refine_ls_shift/su_mean 0.000
_refine_ls_structure_factor_coef Fsqd
_refine_ls_weighting_details 'w=1/[\s^2^(Fo^2^)+(0.0280P)^2^+7.3173P] where P=(Fo^2^+2Fc^2^)/3'
_refine_ls_weighting_scheme calc
_refine_ls_wR_factor_gt 0.1135
_refine_ls_wR_factor_ref 0.1201
_reflns_Friedel_coverage 0.000
_reflns_number_gt 2586
_reflns_number_total 2881
_reflns_threshold_expression 'I > 2\s(I)'
_cod_data_source_file c9cc06634a3.cif
_cod_data_source_block 2_140K
_cod_database_code 7124137
_shelx_shelxl_version_number 2016/6
_shelx_space_group_comment
;
The symmetry employed for this shelxl refinement is uniquely defined
by the following loop, which should always be used as a source of
symmetry information in preference to the above space-group names.
They are only intended as comments.
;
_shelx_estimated_absorpt_t_min 0.513
_shelx_estimated_absorpt_t_max 0.921

loop_
_space_group_symop_operation_xyz
'x, y, z'
'-x, y+1/2, -z'
'-x, -y, -z'
'x, -y-1/2, z'

loop_
_atom_site_label
_atom_site_type_symbol
_atom_site_fract_x
_atom_site_fract_y
_atom_site_fract_z
_atom_site_U_iso_or_equiv
_atom_site_adp_type
_atom_site_occupancy
_atom_site_site_symmetry_order
_atom_site_calc_flag
_atom_site_refinement_flags_posn
_atom_site_refinement_flags_adp
_atom_site_refinement_flags_occupancy
_atom_site_disorder_assembly
_atom_site_disorder_group
Zn1 Zn 0.35917(6) 0.50084(2) 0.60603(5) 0.02207(17) Uani 1 1 d . . . . .
O1 O 0.3379(4) 0.58972(15) 0.5928(3) 0.0328(7) Uani 1 1 d . . . . .
O2 O 0.3959(4) 0.58548(16) 0.8396(3) 0.0374(8) Uani 1 1 d . . . . .
O3 O 0.2453(4) 0.47389(14) 0.3950(3) 0.0261(7) Uani 1 1 d . . . . .
O4 O 0.4075(3) 0.52763(15) 0.2918(3) 0.0264(7) Uani 1 1 d . . . . .
O5 O 0.454609 0.739949 0.239619 0.207(7) Uiso 0.5 1 d . . P A -1
N1 N 0.2331(4) 0.44595(17) 0.7043(4) 0.0233(8) Uani 1 1 d . . . . .
N2 N 0.691901 0.717310 0.452729 0.17(3) Uiso 0.5 1 d . . P A -1
C1 C 0.3654(5) 0.6155(2) 0.7228(5) 0.0284(10) Uani 1 1 d . . . . .
C2 C 0.3629(5) 0.6849(2) 0.7235(5) 0.0263(9) Uani 1 1 d . . . . .
C3 C 0.3757(6) 0.7176(2) 0.8546(5) 0.0323(10) Uani 1 1 d . . . . .
H3 H 0.384481 0.695750 0.944101 0.039 Uiso 1 1 calc R U . . .
C4 C 0.3504(6) 0.7179(2) 0.5922(5) 0.0306(10) Uani 1 1 d . . . . .
H4 H 0.341890 0.696054 0.502691 0.037 Uiso 1 1 calc R U . . .
C5 C 0.2715(5) 0.50028(19) 0.2853(4) 0.0223(9) Uani 1 1 d . . . . .
C6 C 0.1307(5) 0.5000(2) 0.1375(4) 0.0217(8) Uani 1 1 d . . . . .
C7 C 0.1472(5) 0.5343(2) 0.0175(4) 0.0227(9) Uani 1 1 d . . . . .
H7 H 0.247690 0.557507 0.029485 0.027 Uiso 1 1 calc R U . . .
C8 C -0.0165(5) 0.4655(2) 0.1192(4) 0.0213(9) Uani 1 1 d . . . . .
H8 H -0.027338 0.441933 0.200517 0.026 Uiso 1 1 calc R U . . .
C9 C 0.3086(5) 0.4273(2) 0.8473(4) 0.0268(9) Uani 1 1 d . . . . .
H9 H 0.417107 0.443747 0.902135 0.032 Uiso 1 1 calc R U . . .
C10 C 0.2347(6) 0.3855(2) 0.9166(5) 0.0326(10) Uani 1 1 d . . . . .
H10 H 0.292748 0.372941 1.016861 0.039 Uiso 1 1 calc R U . . .
C11 C 0.0747(6) 0.3617(2) 0.8398(5) 0.0332(10) Uani 1 1 d . . . . .
C12 C -0.0049(6) 0.3822(2) 0.6942(5) 0.0324(10) Uani 1 1 d . . . . .
H12 H -0.115880 0.368044 0.639004 0.039 Uiso 1 1 calc R U . . .
C13 C 0.0778(5) 0.4232(2) 0.6300(5) 0.0278(10) Uani 1 1 d . . . . .
H13 H 0.023022 0.435979 0.529299 0.033 Uiso 1 1 calc R U . . .
C14 C -0.0019(7) 0.3102(2) 0.9039(6) 0.0415(12) Uani 1 1 d . . . . .
H14A H -0.127624 0.312435 0.865191 0.050 Uiso 1 1 calc R U . . .
H14B H 0.036327 0.312746 1.014725 0.050 Uiso 1 1 calc R U . . .
C15 C 0.0612(11) 0.250000 0.8528(9) 0.0460(19) Uani 1 2 d S T P . .
H15A H 0.187011 0.250000 0.890794 0.055 Uiso 1 2 calc R U P . .
H15B H 0.025225 0.250000 0.741840 0.055 Uiso 1 2 calc R U P . .
C16 C 0.554609 0.702559 0.321521 0.101(6) Uiso 0.5 1 d . . P A -1
H16 H 0.538265 0.660100 0.294342 0.121 Uiso 0.5 1 calc R U P A -1
C17 C 0.773629 0.690930 0.593890 0.096(6) Uiso 0.5 1 d . . P A -1
H17A H 0.739831 0.647436 0.593073 0.144 Uiso 0.5 1 calc R U P A -1
H17B H 0.741081 0.713446 0.670424 0.144 Uiso 0.5 1 calc R U P A -1
H17C H 0.897067 0.693481 0.616783 0.144 Uiso 0.5 1 calc R U P A -1
C18 C 0.691901 0.782689 0.452729 0.109(19) Uiso 0.5 1 d . . P A -1
H18A H 0.715906 0.797813 0.363863 0.163 Uiso 0.5 1 calc R U P A -1
H18B H 0.779482 0.797813 0.543315 0.163 Uiso 0.5 1 calc R U P A -1
H18C H 0.580316 0.797813 0.451010 0.163 Uiso 0.5 1 calc R U P A -1

loop_
_atom_site_aniso_label
_atom_site_aniso_U_11
_atom_site_aniso_U_22
_atom_site_aniso_U_33
_atom_site_aniso_U_23
_atom_site_aniso_U_13
_atom_site_aniso_U_12
Zn1 0.0178(3) 0.0314(3) 0.0123(2) 0.00261(19) -0.00149(18) -0.0020(2)
O1 0.0394(19) 0.0318(17) 0.0199(15) 0.0005(13) -0.0001(13) 0.0011(14)
O2 0.044(2) 0.0394(19) 0.0244(16) 0.0057(14) 0.0054(14) -0.0083(16)
O3 0.0242(15) 0.0366(17) 0.0119(13) 0.0025(12) -0.0016(11) -0.0042(13)
O4 0.0134(14) 0.0403(17) 0.0190(14) 0.0036(13) -0.0036(11) -0.0022(13)
N1 0.0193(17) 0.033(2) 0.0172(16) 0.0020(14) 0.0051(14) -0.0005(15)
C1 0.021(2) 0.038(3) 0.024(2) 0.0008(19) 0.0037(17) -0.0053(19)
C2 0.022(2) 0.037(2) 0.019(2) 0.0022(18) 0.0050(17) -0.0014(18)
C3 0.036(3) 0.040(3) 0.021(2) 0.0038(19) 0.0090(19) 0.000(2)
C4 0.035(3) 0.035(2) 0.019(2) -0.0021(19) 0.0054(18) -0.003(2)
C5 0.020(2) 0.026(2) 0.0162(19) -0.0008(16) 0.0002(16) 0.0025(17)
C6 0.0181(19) 0.030(2) 0.0131(18) -0.0010(16) 0.0001(15) 0.0028(17)
C7 0.017(2) 0.034(2) 0.0155(19) 0.0000(17) 0.0028(15) -0.0022(17)
C8 0.019(2) 0.031(2) 0.0122(18) 0.0014(16) 0.0035(15) -0.0006(17)
C9 0.022(2) 0.039(3) 0.017(2) 0.0002(18) 0.0042(17) -0.0022(19)
C10 0.037(3) 0.036(3) 0.023(2) 0.0048(19) 0.0088(19) 0.004(2)
C11 0.037(3) 0.029(2) 0.038(3) -0.001(2) 0.020(2) 0.002(2)
C12 0.024(2) 0.037(3) 0.034(2) -0.003(2) 0.0057(19) -0.004(2)
C13 0.020(2) 0.038(3) 0.021(2) 0.0001(18) 0.0006(17) 0.0024(19)
C14 0.046(3) 0.036(3) 0.050(3) 0.002(2) 0.025(3) -0.003(2)
C15 0.055(5) 0.044(4) 0.051(5) 0.000 0.033(4) 0.000

loop_
_atom_type_symbol
_atom_type_description
_atom_type_scat_dispersion_real
_atom_type_scat_dispersion_imag
_atom_type_scat_source
C C 0.0033 0.0016 'International Tables Vol C Tables 4.2.6.8 and 6.1.1.4'
H H 0.0000 0.0000 'International Tables Vol C Tables 4.2.6.8 and 6.1.1.4'
N N 0.0061 0.0033 'International Tables Vol C Tables 4.2.6.8 and 6.1.1.4'
O O 0.0106 0.0060 'International Tables Vol C Tables 4.2.6.8 and 6.1.1.4'
Zn Zn 0.2839 1.4301 'International Tables Vol C Tables 4.2.6.8 and 6.1.1.4'

loop_
_geom_angle_atom_site_label_1
_geom_angle_atom_site_label_2
_geom_angle_atom_site_label_3
_geom_angle
_geom_angle_site_symmetry_1
_geom_angle_site_symmetry_3
O1 Zn1 O4 113.50(13) . 3_666
O1 Zn1 O3 102.87(12) . .
O4 Zn1 O3 118.00(13) 3_666 .
O1 Zn1 N1 124.67(15) . .
O4 Zn1 N1 99.87(13) 3_666 .
O3 Zn1 N1 98.09(13) . .
C1 O1 Zn1 112.4(3) . .
C5 O3 Zn1 122.4(3) . .
C5 O4 Zn1 127.3(3) . 3_666
C13 N1 C9 117.7(4) . .
C13 N1 Zn1 122.3(3) . .
C9 N1 Zn1 119.8(3) . .
C17 N2 C18 113.963(2) . .
C17 N2 C16 137.617(3) . .
C18 N2 C16 102.977(1) . .
O2 C1 O1 122.8(4) . .
O2 C1 C2 121.5(4) . .
O1 C1 C2 115.7(4) . .
C3 C2 C4 119.1(4) . .
C3 C2 C1 120.8(4) . .
C4 C2 C1 120.1(4) . .
C2 C3 C3 120.4(3) . 4_575
C2 C3 H3 119.8 . .
C3 C3 H3 119.8 4_575 .
C4 C4 C2 120.5(3) 4_575 .
C4 C4 H4 119.7 4_575 .
C2 C4 H4 119.7 . .
O4 C5 O3 124.5(4) . .
O4 C5 C6 117.6(4) . .
O3 C5 C6 118.0(4) . .
C8 C6 C7 119.9(4) . .
C8 C6 C5 120.3(4) . .
C7 C6 C5 119.8(4) . .
C8 C7 C6 120.0(4) 3_565 .
C8 C7 H7 120.0 3_565 .
C6 C7 H7 120.0 . .
C7 C8 C6 120.2(4) 3_565 .
C7 C8 H8 119.9 3_565 .
C6 C8 H8 119.9 . .
N1 C9 C10 122.5(4) . .
N1 C9 H9 118.7 . .
C10 C9 H9 118.7 . .
C9 C10 C11 119.9(4) . .
C9 C10 H10 120.1 . .
C11 C10 H10 120.1 . .
C12 C11 C10 117.6(4) . .
C12 C11 C14 120.4(5) . .
C10 C11 C14 121.6(5) . .
C13 C12 C11 119.7(4) . .
C13 C12 H12 120.2 . .
C11 C12 H12 120.2 . .
N1 C13 C12 122.6(4) . .
N1 C13 H13 118.7 . .
C12 C13 H13 118.7 . .
C11 C14 C15 105.4(4) . .
C11 C14 H14A 110.7 . .
C15 C14 H14A 110.7 . .
C11 C14 H14B 110.7 . .
C15 C14 H14B 110.7 . .
H14A C14 H14B 108.8 . .
C14 C15 C14 115.4(6) . 4_565
C14 C15 H15A 108.4 . .
C14 C15 H15A 108.4 4_565 .
C14 C15 H15B 108.4 . .
C14 C15 H15B 108.4 4_565 .
H15A C15 H15B 107.5 . .
O5 C16 N2 125.806(4) . .
O5 C16 H16 117.1 . .
N2 C16 H16 117.1 . .
N2 C17 H17A 109.5 . .
N2 C17 H17B 109.5 . .
H17A C17 H17B 109.5 . .
N2 C17 H17C 109.5 . .
H17A C17 H17C 109.5 . .
H17B C17 H17C 109.5 . .
N2 C18 H18A 109.5 . .
N2 C18 H18B 109.5 . .
H18A C18 H18B 109.5 . .
N2 C18 H18C 109.5 . .
H18A C18 H18C 109.5 . .
H18B C18 H18C 109.5 . .

loop_
_geom_bond_atom_site_label_1
_geom_bond_atom_site_label_2
_geom_bond_distance
_geom_bond_site_symmetry_2
Zn1 O1 1.928(3) .
Zn1 O4 1.963(3) 3_666
Zn1 O3 1.991(3) .
Zn1 N1 2.002(3) .
O1 C1 1.298(5) .
O2 C1 1.231(5) .
O3 C5 1.262(5) .
O4 C5 1.261(5) .
O5 C16 1.23317(5) .
N1 C13 1.345(5) .
N1 C9 1.350(5) .
N2 C17 1.40289(10) .
N2 C18 1.41214(9) .
N2 C16 1.41881(8) .
C1 C2 1.500(7) .
C2 C3 1.398(6) .
C2 C4 1.403(6) .
C3 C3 1.399(10) 4_575
C3 H3 0.9500 .
C4 C4 1.388(9) 4_575
C4 H4 0.9500 .
C5 C6 1.499(5) .
C6 C8 1.395(6) .
C6 C7 1.398(6) .
C7 C8 1.389(5) 3_565
C7 H7 0.9500 .
C8 H8 0.9500 .
C9 C10 1.374(6) .
C9 H9 0.9500 .
C10 C11 1.390(7) .
C10 H10 0.9500 .
C11 C12 1.388(7) .
C11 C14 1.504(7) .
C12 C13 1.379(7) .
C12 H12 0.9500 .
C13 H13 0.9500 .
C14 C15 1.539(6) .
C14 H14A 0.9900 .
C14 H14B 0.9900 .
C15 H15A 0.9900 .
C15 H15B 0.9900 .
C16 H16 0.9500 .
C17 H17A 0.9800 .
C17 H17B 0.9800 .
C17 H17C 0.9800 .
C18 H18A 0.9800 .
C18 H18B 0.9800 .
C18 H18C 0.9800 .
